data_1554624
loop_
_publ_author_name
'Zhang, Yahui'
'Yang, Dawei'
'Li, Ying'
'Zhao, Xiangyu'
'Wang, Baomin'
'Qu, Jingping'

_publ_section_title
;
 Biomimetic catalytic oxidative coupling of thiols using thiolate-bridged
 dinuclear metal complexes containing iron in water under mild conditions
;
_journal_issue 22
_journal_name_full 'Catalysis Science &amp; Technology'
_journal_page_first 6492
_journal_paper_doi 10.1039/C9CY01667H
_journal_volume 9
_journal_year 2019
_chemical_formula_sum 'C48 H58 B Co Fe S3'
_chemical_formula_weight 856.71
_space_group_crystal_system orthorhombic
_space_group_IT_number 33
_space_group_name_Hall 'P 2c -2n'
_space_group_name_H-M_alt 'P n a 21'
_atom_sites_solution_hydrogens geom
_audit_creation_method SHELXL-2014/7
_audit_update_record
;
2018-09-23 deposited with the CCDC.	2019-09-30 downloaded from the CCDC.
;
_cell_angle_alpha 90
_cell_angle_beta 90
_cell_angle_gamma 90
_cell_formula_units_Z 4
_cell_length_a 20.2817(11)
_cell_length_b 17.2944(9)
_cell_length_c 12.4241(7)
_cell_measurement_reflns_used 9754
_cell_measurement_temperature 243(2)
_cell_measurement_theta_max 27.13
_cell_measurement_theta_min 2.25
_cell_volume 4357.9(4)
_computing_cell_refinement 'Bruker SMART'
_computing_data_collection 'Bruker SMART'
_computing_data_reduction 'Bruker SAINT'
_computing_molecular_graphics 'Bruker SHELXTL'
_computing_publication_material 'Bruker SHELXTL'
_computing_structure_refinement 'Bruker SHELXTL'
_computing_structure_solution 'Bruker SHELXTL'
_diffrn_ambient_temperature 243(2)
_diffrn_measured_fraction_theta_full 0.998
_diffrn_measured_fraction_theta_max 0.998
_diffrn_measurement_device_type 'CCD area detector'
_diffrn_measurement_method 'phi and omega scans'
_diffrn_radiation_monochromator graphite
_diffrn_radiation_source 'sealed tube'
_diffrn_radiation_type MoK\a
_diffrn_radiation_wavelength 0.71073
_diffrn_reflns_av_R_equivalents 0.0554
_diffrn_reflns_av_unetI/netI 0.0273
_diffrn_reflns_Laue_measured_fraction_full 0.998
_diffrn_reflns_Laue_measured_fraction_max 0.998
_diffrn_reflns_limit_h_max 24
_diffrn_reflns_limit_h_min -24
_diffrn_reflns_limit_k_max 20
_diffrn_reflns_limit_k_min -20
_diffrn_reflns_limit_l_max 14
_diffrn_reflns_limit_l_min -14
_diffrn_reflns_number 98611
_diffrn_reflns_point_group_measured_fraction_full 0.999
_diffrn_reflns_point_group_measured_fraction_max 0.999
_diffrn_reflns_theta_full 25.000
_diffrn_reflns_theta_max 25.000
_diffrn_reflns_theta_min 2.254
_exptl_absorpt_coefficient_mu 0.889
_exptl_crystal_colour balck
_exptl_crystal_density_diffrn 1.306
_exptl_crystal_description block
_exptl_crystal_F_000 1808
_exptl_crystal_size_max 0.290
_exptl_crystal_size_mid 0.170
_exptl_crystal_size_min 0.140
_exptl_transmission_factor_max 0.875
_exptl_transmission_factor_min 0.825
_refine_diff_density_max 0.303
_refine_diff_density_min -0.308
_refine_diff_density_rms 0.050
_refine_ls_abs_structure_details
;
 Flack x determined using 2970 quotients [(I+)-(I-)]/[(I+)+(I-)]
 (Parsons, Flack and Wagner, Acta Cryst. B69 (2013) 249-259).
;
_refine_ls_abs_structure_Flack 0.008(6)
_refine_ls_extinction_method none
_refine_ls_goodness_of_fit_ref 1.015
_refine_ls_hydrogen_treatment constr
_refine_ls_matrix_type full
_refine_ls_number_parameters 487
_refine_ls_number_reflns 7666
_refine_ls_number_restraints 15
_refine_ls_restrained_S_all 1.031
_refine_ls_R_factor_all 0.0419
_refine_ls_R_factor_gt 0.0331
_refine_ls_shift/su_max 0.000
_refine_ls_shift/su_mean 0.000
_refine_ls_structure_factor_coef Fsqd
_refine_ls_weighting_details 'w=1/[\s^2^(Fo^2^)+(0.0468P)^2^+2.3040P] where P=(Fo^2^+2Fc^2^)/3'
_refine_ls_weighting_scheme calc
_refine_ls_wR_factor_gt 0.0817
_refine_ls_wR_factor_ref 0.0862
_reflns_Friedel_coverage 0.904
_reflns_Friedel_fraction_full 0.999
_reflns_Friedel_fraction_max 0.999
_reflns_number_gt 6837
_reflns_number_total 7666
_reflns_threshold_expression 'I > 2\s(I)'
_cod_data_source_file c9cy01667h2.cif
_cod_data_source_block 1_CCDC4
_cod_database_code 1554624
_shelx_shelxl_version_number 2014/7
_shelx_space_group_comment
;
The symmetry employed for this shelxl refinement is uniquely defined
by the following loop, which should always be used as a source of
symmetry information in preference to the above space-group names.
They are only intended as comments.
;
_shelx_estimated_absorpt_t_min 0.782
_shelx_estimated_absorpt_t_max 0.886

loop_
_space_group_symop_operation_xyz
'x, y, z'
'-x, -y, z+1/2'
'x+1/2, -y+1/2, z'
'-x+1/2, y+1/2, z+1/2'

loop_
_atom_site_label
_atom_site_type_symbol
_atom_site_fract_x
_atom_site_fract_y
_atom_site_fract_z
_atom_site_U_iso_or_equiv
_atom_site_adp_type
_atom_site_occupancy
_atom_site_site_symmetry_order
_atom_site_calc_flag
_atom_site_refinement_flags_posn
_atom_site_refinement_flags_adp
B1 B 0.0665(2) 0.7410(3) 0.0492(5) 0.0356(12) Uani 1 1 d . .
Co1 Co 0.20529(2) 0.34106(3) -0.00201(4) 0.02858(15) Uani 1 1 d . .
Fe1 Fe 0.20016(3) 0.18746(3) 0.02340(4) 0.03282(17) Uani 1 1 d . .
S1 S 0.12295(5) 0.26526(7) -0.04076(9) 0.0360(3) Uani 1 1 d . .
S2 S 0.28276(5) 0.25894(6) -0.03718(9) 0.0300(2) Uani 1 1 d . .
S3 S 0.19942(6) 0.12291(7) -0.13248(9) 0.0367(3) Uani 1 1 d . .
C1 C 0.2599(5) 0.1235(4) 0.1324(5) 0.080(2) Uani 1 1 d . .
C2 C 0.2319(3) 0.1876(3) 0.1835(4) 0.0491(13) Uani 1 1 d . .
C3 C 0.1619(3) 0.1839(3) 0.1796(4) 0.0569(15) Uani 1 1 d . .
C4 C 0.1484(4) 0.1101(5) 0.1217(5) 0.088(3) Uani 1 1 d . .
C5 C 0.2107(6) 0.0775(4) 0.0975(6) 0.101(3) Uani 1 1 d . .
C6 C 0.3326(5) 0.1084(6) 0.1220(8) 0.141(4) Uani 1 1 d . .
H6A H 0.3570 0.1508 0.1539 0.211 Uiso 1 1 calc R U
H6B H 0.3437 0.0607 0.1589 0.211 Uiso 1 1 calc R U
H6C H 0.3442 0.1039 0.0465 0.211 Uiso 1 1 calc R U
C7 C 0.2722(4) 0.2475(5) 0.2401(5) 0.080(2) Uani 1 1 d . .
H7A H 0.2433 0.2868 0.2698 0.121 Uiso 1 1 calc R U
H7B H 0.2970 0.2235 0.2977 0.121 Uiso 1 1 calc R U
H7C H 0.3024 0.2713 0.1893 0.121 Uiso 1 1 calc R U
C8 C 0.1145(4) 0.2356(5) 0.2304(6) 0.101(3) Uani 1 1 d . .
H8A H 0.0701 0.2187 0.2135 0.151 Uiso 1 1 calc R U
H8B H 0.1208 0.2348 0.3078 0.151 Uiso 1 1 calc R U
H8C H 0.1210 0.2878 0.2038 0.151 Uiso 1 1 calc R U
C9 C 0.0793(6) 0.0805(7) 0.1004(7) 0.171(5) Uani 1 1 d . U
H9A H 0.0474 0.1174 0.1276 0.256 Uiso 1 1 calc R U
H9B H 0.0730 0.0739 0.0235 0.256 Uiso 1 1 calc R U
H9C H 0.0732 0.0312 0.1363 0.256 Uiso 1 1 calc R U
C10 C 0.2194(8) -0.0015(4) 0.0462(8) 0.186(7) Uani 1 1 d . .
H10A H 0.1766 -0.0228 0.0283 0.279 Uiso 1 1 calc R U
H10B H 0.2456 0.0034 -0.0187 0.279 Uiso 1 1 calc R U
H10C H 0.2417 -0.0357 0.0964 0.279 Uiso 1 1 calc R U
C11 C 0.1514(3) 0.4392(3) 0.0394(5) 0.0503(13) Uani 1 1 d . .
C12 C 0.2046(3) 0.4362(3) 0.1117(5) 0.0483(13) Uani 1 1 d . .
C13 C 0.2633(3) 0.4330(3) 0.0505(4) 0.0463(13) Uani 1 1 d . .
C14 C 0.2458(3) 0.4402(3) -0.0620(4) 0.0445(13) Uani 1 1 d . .
C15 C 0.1768(3) 0.4434(3) -0.0682(4) 0.0458(13) Uani 1 1 d . .
C16 C 0.0796(3) 0.4451(4) 0.0688(5) 0.0716(19) Uani 1 1 d . .
H16A H 0.0532 0.4462 0.0037 0.107 Uiso 1 1 calc R U
H16B H 0.0672 0.4008 0.1121 0.107 Uiso 1 1 calc R U
H16C H 0.0722 0.4922 0.1095 0.107 Uiso 1 1 calc R U
C17 C 0.2007(4) 0.4411(3) 0.2320(5) 0.073(2) Uani 1 1 d . .
H17A H 0.2447 0.4375 0.2622 0.110 Uiso 1 1 calc R U
H17B H 0.1810 0.4900 0.2525 0.110 Uiso 1 1 calc R U
H17C H 0.1739 0.3989 0.2591 0.110 Uiso 1 1 calc R U
C18 C 0.3332(3) 0.4307(3) 0.0938(5) 0.0681(17) Uani 1 1 d . .
H18A H 0.3640 0.4286 0.0342 0.102 Uiso 1 1 calc R U
H18B H 0.3415 0.4767 0.1363 0.102 Uiso 1 1 calc R U
H18C H 0.3387 0.3852 0.1386 0.102 Uiso 1 1 calc R U
C19 C 0.2933(3) 0.4465(3) -0.1539(5) 0.0627(17) Uani 1 1 d . .
H19A H 0.3380 0.4423 -0.1269 0.094 Uiso 1 1 calc R U
H19B H 0.2850 0.4052 -0.2050 0.094 Uiso 1 1 calc R U
H19C H 0.2876 0.4960 -0.1893 0.094 Uiso 1 1 calc R U
C20 C 0.1362(3) 0.4520(4) -0.1687(5) 0.0739(19) Uani 1 1 d . .
H20A H 0.0897 0.4526 -0.1499 0.111 Uiso 1 1 calc R U
H20B H 0.1476 0.5000 -0.2045 0.111 Uiso 1 1 calc R U
H20C H 0.1449 0.4089 -0.2166 0.111 Uiso 1 1 calc R U
C21 C 0.1305(2) 0.1614(3) -0.2078(4) 0.0455(12) Uani 1 1 d . .
H21A H 0.1389 0.1544 -0.2849 0.055 Uiso 1 1 calc R U
H21B H 0.0907 0.1321 -0.1895 0.055 Uiso 1 1 calc R U
C22 C 0.1185(2) 0.2450(3) -0.1861(4) 0.0395(11) Uani 1 1 d . .
H22A H 0.0749 0.2595 -0.2133 0.047 Uiso 1 1 calc R U
H22B H 0.1515 0.2761 -0.2240 0.047 Uiso 1 1 calc R U
C23 C 0.2702(2) 0.1582(3) -0.2056(4) 0.0406(11) Uani 1 1 d . .
H23A H 0.3088 0.1269 -0.1865 0.049 Uiso 1 1 calc R U
H23B H 0.2624 0.1520 -0.2829 0.049 Uiso 1 1 calc R U
C24 C 0.2847(2) 0.2420(3) -0.1818(4) 0.0360(11) Uani 1 1 d . .
H24A H 0.2519 0.2748 -0.2173 0.043 Uiso 1 1 calc R U
H24B H 0.3283 0.2556 -0.2103 0.043 Uiso 1 1 calc R U
C25 C 0.0231(2) 0.6717(2) -0.0041(5) 0.0423(12) Uani 1 1 d . .
C26 C 0.0362(3) 0.6455(3) -0.1088(5) 0.0566(15) Uani 1 1 d . .
H26A H 0.0713 0.6680 -0.1469 0.068 Uiso 1 1 calc R U
C27 C 0.0003(4) 0.5887(4) -0.1583(6) 0.082(2) Uani 1 1 d . .
H27A H 0.0115 0.5724 -0.2281 0.098 Uiso 1 1 calc R U
C28 C -0.0528(4) 0.5553(4) -0.1055(8) 0.089(3) Uani 1 1 d . .
H28A H -0.0771 0.5154 -0.1381 0.106 Uiso 1 1 calc R U
C29 C -0.0689(3) 0.5814(3) -0.0053(8) 0.083(2) Uani 1 1 d . .
H29A H -0.1056 0.5605 0.0306 0.099 Uiso 1 1 calc R U
C30 C -0.0317(2) 0.6383(3) 0.0438(5) 0.0575(15) Uani 1 1 d . .
H30A H -0.0441 0.6551 0.1128 0.069 Uiso 1 1 calc R U
C31 C 0.0409(2) 0.8196(2) -0.0107(4) 0.0364(10) Uani 1 1 d . .
C32 C 0.0741(3) 0.8581(3) -0.0934(4) 0.0519(13) Uani 1 1 d . .
H32A H 0.1160 0.8403 -0.1139 0.062 Uiso 1 1 calc R U
C33 C 0.0479(3) 0.9211(4) -0.1461(5) 0.0671(17) Uani 1 1 d . .
H33A H 0.0722 0.9455 -0.2008 0.081 Uiso 1 1 calc R U
C34 C -0.0132(3) 0.9484(3) -0.1193(5) 0.0657(17) Uani 1 1 d . .
H34A H -0.0312 0.9914 -0.1551 0.079 Uiso 1 1 calc R U
C35 C -0.0473(3) 0.9125(3) -0.0410(6) 0.0650(17) Uani 1 1 d . .
H35A H -0.0893 0.9310 -0.0221 0.078 Uiso 1 1 calc R U
C36 C -0.0217(2) 0.8493(3) 0.0122(5) 0.0488(12) Uani 1 1 d . .
H36A H -0.0473 0.8253 0.0658 0.059 Uiso 1 1 calc R U
C37 C 0.1466(2) 0.7273(2) 0.0338(3) 0.0315(10) Uani 1 1 d . .
C38 C 0.1907(2) 0.7881(3) 0.0507(4) 0.0401(11) Uani 1 1 d . .
H38A H 0.1735 0.8366 0.0697 0.048 Uiso 1 1 calc R U
C39 C 0.2582(2) 0.7807(3) 0.0409(4) 0.0429(11) Uani 1 1 d . .
H39A H 0.2858 0.8236 0.0517 0.051 Uiso 1 1 calc R U
C40 C 0.2849(2) 0.7093(3) 0.0151(4) 0.0432(11) Uani 1 1 d . .
H40A H 0.3308 0.7034 0.0076 0.052 Uiso 1 1 calc R U
C41 C 0.2435(2) 0.6474(3) 0.0006(4) 0.0410(11) Uani 1 1 d . .
H41A H 0.2612 0.5986 -0.0158 0.049 Uiso 1 1 calc R U
C42 C 0.1755(2) 0.6560(2) 0.0098(4) 0.0345(10) Uani 1 1 d . .
H42A H 0.1483 0.6127 -0.0003 0.041 Uiso 1 1 calc R U
C43 C 0.05657(19) 0.7454(2) 0.1799(4) 0.0332(10) Uani 1 1 d . .
C44 C 0.0576(2) 0.6783(3) 0.2438(4) 0.0410(11) Uani 1 1 d . .
H44A H 0.0619 0.6302 0.2092 0.049 Uiso 1 1 calc R U
C45 C 0.0526(2) 0.6792(3) 0.3544(5) 0.0489(13) Uani 1 1 d . .
H45A H 0.0527 0.6326 0.3932 0.059 Uiso 1 1 calc R U
C46 C 0.0473(2) 0.7495(3) 0.4083(5) 0.0490(14) Uani 1 1 d . .
H46A H 0.0446 0.7509 0.4838 0.059 Uiso 1 1 calc R U
C47 C 0.0462(2) 0.8163(3) 0.3498(4) 0.0449(12) Uani 1 1 d . .
H47A H 0.0420 0.8640 0.3854 0.054 Uiso 1 1 calc R U
C48 C 0.0511(2) 0.8146(3) 0.2388(4) 0.0384(11) Uani 1 1 d . .
H48A H 0.0508 0.8617 0.2010 0.046 Uiso 1 1 calc R U

loop_
_atom_site_aniso_label
_atom_site_aniso_U_11
_atom_site_aniso_U_22
_atom_site_aniso_U_33
_atom_site_aniso_U_23
_atom_site_aniso_U_13
_atom_site_aniso_U_12
B1 0.025(2) 0.032(3) 0.050(3) -0.004(2) -0.001(2) 0.0018(19)
Co1 0.0325(3) 0.0244(3) 0.0289(3) 0.0023(2) 0.0061(3) 0.0022(2)
Fe1 0.0496(4) 0.0256(3) 0.0233(3) 0.0029(2) -0.0020(3) -0.0058(2)
S1 0.0264(5) 0.0452(6) 0.0365(6) -0.0029(5) 0.0059(5) -0.0004(5)
S2 0.0267(5) 0.0303(5) 0.0329(5) -0.0007(5) -0.0036(5) 0.0033(4)
S3 0.0441(7) 0.0334(6) 0.0325(6) -0.0057(5) -0.0029(5) -0.0008(5)
C1 0.141(7) 0.053(4) 0.045(4) 0.022(3) -0.012(4) 0.020(5)
C2 0.077(4) 0.048(3) 0.022(2) 0.012(2) -0.006(2) -0.008(3)
C3 0.080(4) 0.065(4) 0.025(3) 0.011(2) 0.012(3) -0.022(3)
C4 0.121(6) 0.104(6) 0.038(3) 0.024(4) -0.006(4) -0.084(5)
C5 0.222(12) 0.042(4) 0.039(4) 0.020(3) -0.009(5) -0.023(5)
C6 0.167(9) 0.141(9) 0.114(7) 0.043(7) -0.028(7) 0.097(8)
C7 0.111(6) 0.091(5) 0.040(3) 0.013(3) -0.028(4) -0.041(4)
C8 0.114(6) 0.138(8) 0.051(4) 0.014(4) 0.043(4) 0.010(6)
C9 0.211(10) 0.227(11) 0.075(5) 0.036(7) -0.006(6) -0.174(9)
C10 0.46(2) 0.030(4) 0.070(6) 0.007(4) -0.018(9) 0.003(7)
C11 0.058(3) 0.033(3) 0.060(3) -0.001(2) 0.017(3) 0.014(2)
C12 0.067(4) 0.026(2) 0.051(3) -0.010(2) 0.017(3) -0.005(2)
C13 0.058(3) 0.025(2) 0.057(3) -0.002(2) 0.008(3) -0.012(2)
C14 0.055(3) 0.021(2) 0.058(3) 0.008(2) 0.018(2) 0.001(2)
C15 0.055(3) 0.027(2) 0.056(3) 0.011(2) 0.012(2) 0.016(2)
C16 0.068(4) 0.068(4) 0.079(4) 0.004(3) 0.034(3) 0.029(3)
C17 0.118(6) 0.045(3) 0.057(4) -0.025(3) 0.020(3) -0.012(3)
C18 0.061(4) 0.060(4) 0.083(4) -0.002(3) -0.001(3) -0.028(3)
C19 0.076(4) 0.043(3) 0.069(4) 0.020(3) 0.034(3) -0.003(3)
C20 0.093(5) 0.061(4) 0.068(4) 0.023(3) 0.004(4) 0.037(3)
C21 0.034(3) 0.062(3) 0.040(3) -0.011(2) -0.010(2) 0.002(2)
C22 0.028(2) 0.058(3) 0.032(2) 0.003(2) -0.003(2) 0.002(2)
C23 0.035(2) 0.050(3) 0.037(3) -0.011(2) 0.001(2) 0.008(2)
C24 0.028(2) 0.045(3) 0.034(2) -0.002(2) 0.0057(19) 0.0038(19)
C25 0.030(2) 0.036(2) 0.061(3) -0.011(2) -0.016(2) 0.0063(18)
C26 0.048(3) 0.059(3) 0.063(4) -0.017(3) -0.024(3) 0.011(3)
C27 0.078(5) 0.076(4) 0.092(5) -0.038(4) -0.055(4) 0.032(4)
C28 0.070(5) 0.048(4) 0.149(8) -0.026(4) -0.070(5) 0.007(3)
C29 0.051(3) 0.053(3) 0.145(8) -0.003(5) -0.036(4) -0.017(3)
C30 0.039(3) 0.048(3) 0.086(4) -0.007(3) -0.015(3) -0.008(2)
C31 0.033(2) 0.033(2) 0.043(3) -0.006(2) -0.008(2) 0.0043(17)
C32 0.049(3) 0.056(3) 0.050(3) 0.003(3) 0.000(3) 0.016(3)
C33 0.087(5) 0.061(4) 0.054(3) 0.015(3) 0.002(3) 0.009(3)
C34 0.087(5) 0.044(3) 0.066(4) -0.004(3) -0.024(4) 0.027(3)
C35 0.058(3) 0.061(4) 0.075(4) -0.008(3) -0.015(3) 0.031(3)
C36 0.040(2) 0.053(3) 0.054(3) -0.004(3) 0.000(2) 0.012(2)
C37 0.031(2) 0.032(2) 0.031(2) -0.0009(19) -0.0003(18) 0.0031(17)
C38 0.036(2) 0.035(2) 0.050(3) -0.005(2) 0.000(2) 0.0044(19)
C39 0.031(2) 0.046(3) 0.052(3) 0.003(2) -0.001(2) -0.009(2)
C40 0.026(2) 0.063(3) 0.040(3) 0.006(3) 0.002(2) 0.006(2)
C41 0.039(2) 0.041(3) 0.044(3) 0.001(2) 0.001(2) 0.0160(19)
C42 0.031(2) 0.033(2) 0.040(3) 0.000(2) -0.003(2) 0.0014(17)
C43 0.019(2) 0.035(2) 0.046(3) 0.002(2) -0.0004(18) -0.0015(18)
C44 0.024(2) 0.042(3) 0.057(3) -0.001(2) 0.000(2) -0.001(2)
C45 0.030(3) 0.061(3) 0.056(3) 0.015(3) 0.002(2) -0.001(2)
C46 0.025(2) 0.079(4) 0.043(3) -0.001(3) 0.003(2) -0.002(2)
C47 0.028(2) 0.052(3) 0.054(3) -0.011(3) 0.000(2) 0.000(2)
C48 0.026(2) 0.038(3) 0.052(3) -0.003(2) 0.000(2) 0.0001(19)

loop_
_atom_type_symbol
_atom_type_description
_atom_type_scat_dispersion_real
_atom_type_scat_dispersion_imag
_atom_type_scat_source
C C 0.0033 0.0016 'International Tables Vol C Tables 4.2.6.8 and 6.1.1.4'
H H 0.0000 0.0000 'International Tables Vol C Tables 4.2.6.8 and 6.1.1.4'
B B 0.0013 0.0007 'International Tables Vol C Tables 4.2.6.8 and 6.1.1.4'
S S 0.1246 0.1234 'International Tables Vol C Tables 4.2.6.8 and 6.1.1.4'
Fe Fe 0.3463 0.8444 'International Tables Vol C Tables 4.2.6.8 and 6.1.1.4'
Co Co 0.3494 0.9721 'International Tables Vol C Tables 4.2.6.8 and 6.1.1.4'

loop_
_geom_angle_atom_site_label_1
_geom_angle_atom_site_label_2
_geom_angle_atom_site_label_3
_geom_angle
C25 B1 C31 104.8(4)
C25 B1 C43 111.8(4)
C31 B1 C43 111.9(4)
C25 B1 C37 112.3(4)
C31 B1 C37 112.2(4)
C43 B1 C37 104.1(4)
C15 Co1 C14 40.2(2)
C15 Co1 C11 40.7(2)
C14 Co1 C11 67.5(2)
C15 Co1 C13 67.9(2)
C14 Co1 C13 41.1(2)
C11 Co1 C13 66.2(2)
C15 Co1 S2 134.07(15)
C14 Co1 S2 100.68(15)
C11 Co1 S2 165.04(16)
C13 Co1 S2 98.86(15)
C15 Co1 C12 66.5(2)
C14 Co1 C12 66.7(2)
C11 Co1 C12 38.5(2)
C13 Co1 C12 38.8(2)
S2 Co1 C12 129.39(16)
C15 Co1 S1 102.51(17)
C14 Co1 S1 137.16(17)
C11 Co1 S1 98.21(16)
C13 Co1 S1 164.23(15)
S2 Co1 S1 96.74(5)
C12 Co1 S1 126.58(14)
C15 Co1 Fe1 154.09(17)
C14 Co1 Fe1 153.09(14)
C11 Co1 Fe1 139.37(15)
C13 Co1 Fe1 137.94(15)
S2 Co1 Fe1 53.16(3)
C12 Co1 Fe1 132.51(15)
S1 Co1 Fe1 53.04(4)
C3 Fe1 C2 39.8(2)
C3 Fe1 C4 41.7(3)
C2 Fe1 C4 66.4(2)
C3 Fe1 C5 67.0(3)
C2 Fe1 C5 63.8(3)
C4 Fe1 C5 39.2(3)
C3 Fe1 C1 66.8(3)
C2 Fe1 C1 38.7(2)
C4 Fe1 C1 65.3(3)
C5 Fe1 C1 37.0(3)
C3 Fe1 S1 95.13(19)
C2 Fe1 S1 124.03(17)
C4 Fe1 S1 104.1(3)
C5 Fe1 S1 140.5(3)
C1 Fe1 S1 161.5(2)
C3 Fe1 S2 127.79(17)
C2 Fe1 S2 95.16(15)
C4 Fe1 S2 159.2(2)
C5 Fe1 S2 124.8(3)
C1 Fe1 S2 94.3(2)
S1 Fe1 S2 94.21(5)
C3 Fe1 S3 141.89(16)
C2 Fe1 S3 145.79(16)
C4 Fe1 S3 100.5(2)
C5 Fe1 S3 85.9(2)
C1 Fe1 S3 107.2(2)
S1 Fe1 S3 89.24(5)
S2 Fe1 S3 89.40(5)
C3 Fe1 Co1 98.80(17)
C2 Fe1 Co1 95.68(15)
C4 Fe1 Co1 136.2(3)
C5 Fe1 Co1 159.4(2)
C1 Fe1 Co1 124.7(2)
S1 Fe1 Co1 51.81(3)
S2 Fe1 Co1 51.42(3)
S3 Fe1 Co1 113.18(4)
C22 S1 Co1 111.66(16)
C22 S1 Fe1 105.76(16)
Co1 S1 Fe1 75.14(4)
C24 S2 Co1 108.70(16)
C24 S2 Fe1 105.19(16)
Co1 S2 Fe1 75.42(4)
C23 S3 C21 103.3(2)
C23 S3 Fe1 105.18(16)
C21 S3 Fe1 105.62(17)
C5 C1 C2 108.2(8)
C5 C1 C6 126.6(8)
C2 C1 C6 125.1(8)
C5 C1 Fe1 71.4(4)
C2 C1 Fe1 69.2(3)
C6 C1 Fe1 126.5(5)
C1 C2 C3 110.8(6)
C1 C2 C7 122.7(7)
C3 C2 C7 126.4(6)
C1 C2 Fe1 72.1(3)
C3 C2 Fe1 70.1(3)
C7 C2 Fe1 128.0(4)
C2 C3 C8 128.1(6)
C2 C3 C4 103.8(6)
C8 C3 C4 127.8(7)
C2 C3 Fe1 70.1(3)
C8 C3 Fe1 129.0(5)
C4 C3 Fe1 69.3(3)
C5 C4 C3 106.2(6)
C5 C4 C9 130.8(9)
C3 C4 C9 123.0(10)
C5 C4 Fe1 71.5(4)
C3 C4 Fe1 69.0(3)
C9 C4 Fe1 125.3(5)
C1 C5 C4 110.9(7)
C1 C5 C10 125.4(11)
C4 C5 C10 123.5(10)
C1 C5 Fe1 71.6(4)
C4 C5 Fe1 69.2(4)
C10 C5 Fe1 129.5(5)
C12 C11 C15 108.8(4)
C12 C11 C16 126.1(5)
C15 C11 C16 124.8(5)
C12 C11 Co1 74.1(3)
C15 C11 Co1 67.9(3)
C16 C11 Co1 128.5(4)
C11 C12 C13 107.7(5)
C11 C12 C17 126.5(5)
C13 C12 C17 125.6(5)
C11 C12 Co1 67.4(3)
C13 C12 Co1 67.3(3)
C17 C12 Co1 133.9(4)
C12 C13 C14 108.0(5)
C12 C13 C18 126.7(5)
C14 C13 C18 125.1(5)
C12 C13 Co1 73.9(3)
C14 C13 Co1 67.9(3)
C18 C13 Co1 128.2(4)
C15 C14 C13 107.6(4)
C15 C14 C19 126.7(5)
C13 C14 C19 125.7(5)
C15 C14 Co1 69.7(3)
C13 C14 Co1 71.0(3)
C19 C14 Co1 126.8(4)
C14 C15 C11 107.8(5)
C14 C15 C20 126.6(5)
C11 C15 C20 125.6(5)
C14 C15 Co1 70.1(3)
C11 C15 Co1 71.4(3)
C20 C15 Co1 125.3(4)
C22 C21 S3 112.9(3)
C21 C22 S1 110.8(4)
C24 C23 S3 112.4(3)
C23 C24 S2 110.1(3)
C30 C25 C26 114.5(5)
C30 C25 B1 124.4(5)
C26 C25 B1 120.9(5)
C27 C26 C25 123.2(6)
C26 C27 C28 120.0(7)
C29 C28 C27 118.7(6)
C28 C29 C30 120.5(7)
C29 C30 C25 123.0(7)
C32 C31 C36 114.3(4)
C32 C31 B1 125.3(4)
C36 C31 B1 120.0(4)
C33 C32 C31 122.8(5)
C34 C33 C32 120.4(6)
C35 C34 C33 118.9(5)
C34 C35 C36 121.3(6)
C35 C36 C31 122.3(5)
C38 C37 C42 115.3(4)
C38 C37 B1 120.3(4)
C42 C37 B1 124.3(4)
C39 C38 C37 123.5(4)
C38 C39 C40 119.4(4)
C41 C40 C39 119.0(4)
C40 C41 C42 120.8(4)
C41 C42 C37 121.9(4)
C44 C43 C48 114.2(5)
C44 C43 B1 121.3(4)
C48 C43 B1 124.4(4)
C45 C44 C43 123.5(5)
C44 C45 C46 119.7(5)
C47 C46 C45 118.9(5)
C46 C47 C48 120.8(5)
C47 C48 C43 122.8(5)

loop_
_geom_bond_atom_site_label_1
_geom_bond_atom_site_label_2
_geom_bond_distance
B1 C25 1.627(6)
B1 C31 1.635(7)
B1 C43 1.639(7)
B1 C37 1.652(6)
Co1 C15 2.036(5)
Co1 C14 2.042(5)
Co1 C11 2.083(5)
Co1 C13 2.083(5)
Co1 S2 2.1626(12)
Co1 C12 2.169(5)
Co1 S1 2.1770(13)
Co1 Fe1 2.6772(8)
Fe1 C3 2.091(5)
Fe1 C2 2.091(5)
Fe1 C4 2.094(5)
Fe1 C5 2.124(6)
Fe1 C1 2.127(6)
Fe1 S1 2.2133(13)
Fe1 S2 2.2139(12)
Fe1 S3 2.2355(12)
S1 C22 1.842(5)
S2 C24 1.822(5)
S3 C23 1.805(5)
S3 C21 1.809(5)
C1 C5 1.348(11)
C1 C2 1.399(9)
C1 C6 1.503(13)
C2 C3 1.422(8)
C2 C7 1.495(8)
C3 C8 1.457(10)
C3 C4 1.491(10)
C4 C5 1.417(12)
C4 C9 1.515(11)
C5 C10 1.518(10)
C11 C12 1.405(8)
C11 C15 1.435(7)
C11 C16 1.504(8)
C12 C13 1.414(7)
C12 C17 1.498(8)
C13 C14 1.448(8)
C13 C18 1.516(8)
C14 C15 1.402(8)
C14 C19 1.497(7)
C15 C20 1.504(8)
C21 C22 1.489(7)
C23 C24 1.509(7)
C25 C30 1.388(7)
C25 C26 1.403(8)
C26 C27 1.368(8)
C27 C28 1.387(11)
C28 C29 1.364(12)
C29 C30 1.382(8)
C31 C32 1.396(7)
C31 C36 1.400(6)
C32 C33 1.378(8)
C33 C34 1.368(8)
C34 C35 1.345(9)
C35 C36 1.379(8)
C37 C38 1.395(6)
C37 C42 1.397(6)
C38 C39 1.381(6)
C39 C40 1.386(7)
C40 C41 1.374(7)
C41 C42 1.391(6)
C43 C44 1.405(6)
C43 C48 1.406(6)
C44 C45 1.378(8)
C45 C46 1.391(7)
C46 C47 1.366(7)
C47 C48 1.383(7)
